data_7245081
loop_
_publ_author_name
'Sarkar, Rajib'
'Dam, Binoyargha'
'Kyndiah, Lenida'
'Sarkar, Fillip Kumar'
'Gajurel, Sushmita'
'Pal, Amarta Kumar'

_publ_section_title
;
 Graphite oxide catalyzed one-pot synthesis of highly functionalized
 spirodibenzo[1,4]diazepine derivatives in aqueous ethanol medium
;
_journal_issue 14
_journal_name_full 'Green Chemistry'
_journal_page_first 5579
_journal_page_last 5591
_journal_paper_doi 10.1039/D2GC00194B
_journal_volume 24
_journal_year 2022
_chemical_formula_sum 'C22 H23 N3 O3'
_chemical_formula_weight 377.43
_space_group_crystal_system monoclinic
_space_group_IT_number 14
_space_group_name_Hall '-P 2yn'
_space_group_name_H-M_alt 'P 1 21/n 1'
_atom_sites_solution_hydrogens geom
_audit_creation_method SHELXL-2018/3
_audit_update_record
;
2022-05-02 deposited with the CCDC.	2022-06-16 downloaded from the CCDC.
;
_cell_angle_alpha 90
_cell_angle_beta 113.873(7)
_cell_angle_gamma 90
_cell_formula_units_Z 8
_cell_length_a 12.921(3)
_cell_length_b 22.128(5)
_cell_length_c 14.966(4)
_cell_measurement_reflns_used 10546
_cell_measurement_temperature 293(2)
_cell_measurement_theta_max 29.029
_cell_measurement_theta_min 1.753
_cell_volume 3912.9(17)
_computing_cell_refinement 'Bruker APEX3'
_computing_data_collection 'Bruker APEX3'
_computing_data_reduction 'Bruker APEX3'
_computing_structure_refinement 'SHELXL-2018/3 (Sheldrick, 2018)'
_computing_structure_solution 'SHELXT 2018/2 (Sheldrick, 2018)'
_diffrn_ambient_temperature 293(2)
_diffrn_measured_fraction_theta_full 0.999
_diffrn_measured_fraction_theta_max 0.971
_diffrn_measurement_device_type 'Bruker D8'
_diffrn_measurement_method '\f and \w scans'
_diffrn_radiation_type MoK\a
_diffrn_radiation_wavelength 0.71073
_diffrn_reflns_av_R_equivalents 0.0805
_diffrn_reflns_av_unetI/netI 0.0593
_diffrn_reflns_Laue_measured_fraction_full 0.999
_diffrn_reflns_Laue_measured_fraction_max 0.971
_diffrn_reflns_limit_h_max 17
_diffrn_reflns_limit_h_min -17
_diffrn_reflns_limit_k_max 29
_diffrn_reflns_limit_k_min -29
_diffrn_reflns_limit_l_max 20
_diffrn_reflns_limit_l_min -20
_diffrn_reflns_number 80405
_diffrn_reflns_point_group_measured_fraction_full 0.999
_diffrn_reflns_point_group_measured_fraction_max 0.971
_diffrn_reflns_theta_full 25.242
_diffrn_reflns_theta_max 29.069
_diffrn_reflns_theta_min 1.750
_diffrn_source 'fine-focus sealed tube'
_exptl_absorpt_coefficient_mu 0.087
_exptl_crystal_colour colorless
_exptl_crystal_density_diffrn 1.281
_exptl_crystal_description block
_exptl_crystal_F_000 1600
_exptl_crystal_size_max 0.210
_exptl_crystal_size_mid 0.200
_exptl_crystal_size_min 0.100
_refine_diff_density_max 0.839
_refine_diff_density_min -0.563
_refine_diff_density_rms 0.070
_refine_ls_extinction_method none
_refine_ls_goodness_of_fit_ref 1.023
_refine_ls_hydrogen_treatment constr
_refine_ls_matrix_type full
_refine_ls_number_parameters 509
_refine_ls_number_reflns 10174
_refine_ls_number_restraints 0
_refine_ls_restrained_S_all 1.023
_refine_ls_R_factor_all 0.1501
_refine_ls_R_factor_gt 0.0838
_refine_ls_shift/su_max 0.000
_refine_ls_shift/su_mean 0.000
_refine_ls_structure_factor_coef Fsqd
_refine_ls_weighting_details 'w=1/[\s^2^(Fo^2^)+(0.1239P)^2^+3.7309P] where P=(Fo^2^+2Fc^2^)/3'
_refine_ls_weighting_scheme calc
_refine_ls_wR_factor_gt 0.2220
_refine_ls_wR_factor_ref 0.2658
_reflns_Friedel_coverage 0.000
_reflns_number_gt 5883
_reflns_number_total 10174
_reflns_threshold_expression 'I > 2\s(I)'
_cod_data_source_file d2gc00194b2.cif
_cod_data_source_block shelx
_cod_depositor_comments
;
          Adding full bibliography for 7245081.cif.

2024-12-16
Z value and formula fixed to values more according to usual
chemical conventions.                 miguel
;
_cod_original_formula_sum 'C44 H46 N6 O6'
_cod_original_formula_weight 754.87
_cod_original_formula_units_Z 4
_cod_original_cell_volume 3912.8(16)
_cod_original_sg_symbol_H-M 'P 21/n'
_cod_database_code 7245081
_shelx_shelxl_version_number 2018/3
_shelx_space_group_comment
;
The symmetry employed for this shelxl refinement is uniquely defined
by the following loop, which should always be used as a source of
symmetry information in preference to the above space-group names.
They are only intended as comments.
;
_shelx_estimated_absorpt_t_min 0.982
_shelx_estimated_absorpt_t_max 0.991

loop_
_space_group_symop_operation_xyz
'x, y, z'
'-x+1/2, y+1/2, -z+1/2'
'-x, -y, -z'
'x-1/2, -y-1/2, z-1/2'

loop_
_atom_site_label
_atom_site_type_symbol
_atom_site_fract_x
_atom_site_fract_y
_atom_site_fract_z
_atom_site_U_iso_or_equiv
_atom_site_adp_type
_atom_site_occupancy
_atom_site_site_symmetry_order
_atom_site_calc_flag
_atom_site_refinement_flags_posn
_atom_site_refinement_flags_adp
_atom_site_refinement_flags_occupancy
_atom_site_disorder_assembly
_atom_site_disorder_group
C1 C 0.5015(3) 0.09127(13) 0.4934(2) 0.0383(7) Uani 1 1 d . . . . .
C2 C 0.4887(2) 0.16111(12) 0.4996(2) 0.0347(6) Uani 1 1 d . . . . .
C3 C 0.3782(2) 0.16464(13) 0.5118(2) 0.0342(6) Uani 1 1 d . . . . .
C4 C 0.3188(3) 0.21311(14) 0.5243(2) 0.0413(7) Uani 1 1 d . . . . .
H4 H 0.342497 0.252397 0.520829 0.050 Uiso 1 1 calc R U . . .
C5 C 0.2235(3) 0.20265(17) 0.5421(3) 0.0508(9) Uani 1 1 d . . . . .
H5 H 0.184160 0.235177 0.552488 0.061 Uiso 1 1 calc R U . . .
C6 C 0.1860(3) 0.14457(18) 0.5448(3) 0.0538(9) Uani 1 1 d . . . . .
H6 H 0.120324 0.138554 0.554933 0.065 Uiso 1 1 calc R U . . .
C7 C 0.2443(3) 0.09531(17) 0.5325(3) 0.0497(8) Uani 1 1 d . . . . .
H7 H 0.219473 0.056075 0.534354 0.060 Uiso 1 1 calc R U . . .
C8 C 0.3407(3) 0.10649(14) 0.5175(2) 0.0397(7) Uani 1 1 d . . . . .
C9 C 0.4908(3) 0.19298(13) 0.4111(2) 0.0370(7) Uani 1 1 d . . . . .
C10 C 0.4328(3) 0.16340(14) 0.3192(2) 0.0410(7) Uani 1 1 d . . . . .
C11 C 0.4294(4) 0.19054(17) 0.2255(3) 0.0603(10) Uani 1 1 d . . . . .
H11A H 0.353178 0.186101 0.175742 0.072 Uiso 1 1 calc R U . . .
H11B H 0.479200 0.167186 0.204713 0.072 Uiso 1 1 calc R U . . .
C12 C 0.4626(3) 0.25628(16) 0.2298(3) 0.0472(8) Uani 1 1 d . . . . .
C13 C 0.5652(3) 0.26662(18) 0.3251(3) 0.0527(9) Uani 1 1 d . . . . .
H13A H 0.629221 0.244876 0.322778 0.063 Uiso 1 1 calc R U . . .
H13B H 0.583784 0.309316 0.331260 0.063 Uiso 1 1 calc R U . . .
C14 C 0.5474(3) 0.24656(14) 0.4142(2) 0.0431(7) Uani 1 1 d . . . . .
C15 C 0.3661(4) 0.2961(2) 0.2306(5) 0.0959(18) Uani 1 1 d . . . . .
H15A H 0.392592 0.336896 0.246582 0.144 Uiso 1 1 calc R U . . .
H15B H 0.340654 0.281187 0.278498 0.144 Uiso 1 1 calc R U . . .
H15C H 0.304492 0.295318 0.167266 0.144 Uiso 1 1 calc R U . . .
C16 C 0.4883(6) 0.2752(3) 0.1453(3) 0.104(2) Uani 1 1 d . . . . .
H16A H 0.544660 0.248859 0.140146 0.156 Uiso 1 1 calc R U . . .
H16B H 0.516258 0.315984 0.155105 0.156 Uiso 1 1 calc R U . . .
H16C H 0.420692 0.273078 0.086278 0.156 Uiso 1 1 calc R U . . .
C17 C 0.5855(2) 0.23517(14) 0.6315(2) 0.0385(7) Uani 1 1 d . . . . .
C18 C 0.5916(3) 0.24126(17) 0.7255(2) 0.0505(8) Uani 1 1 d . . . . .
H18 H 0.586426 0.206923 0.759279 0.061 Uiso 1 1 calc R U . . .
C19 C 0.6049(3) 0.29666(19) 0.7702(3) 0.0568(9) Uani 1 1 d . . . . .
H19 H 0.611079 0.299192 0.834179 0.068 Uiso 1 1 calc R U . . .
C20 C 0.6091(3) 0.34833(18) 0.7210(3) 0.0564(9) Uani 1 1 d . . . . .
H20 H 0.617938 0.385917 0.750969 0.068 Uiso 1 1 calc R U . . .
C21 C 0.6001(3) 0.34342(16) 0.6259(3) 0.0517(8) Uani 1 1 d . . . . .
H21 H 0.601014 0.378187 0.591340 0.062 Uiso 1 1 calc R U . . .
C22 C 0.5896(3) 0.28735(14) 0.5813(2) 0.0412(7) Uani 1 1 d . . . . .
C23 C 0.6093(3) 0.50418(14) 0.4320(2) 0.0395(7) Uani 1 1 d . . . . .
C24 C 0.6666(2) 0.50672(13) 0.3589(2) 0.0339(6) Uani 1 1 d . . . . .
C25 C 0.5689(2) 0.48796(13) 0.2648(2) 0.0357(6) Uani 1 1 d . . . . .
C26 C 0.5648(3) 0.47546(15) 0.1737(2) 0.0428(7) Uani 1 1 d . . . . .
H26 H 0.630084 0.477170 0.161926 0.051 Uiso 1 1 calc R U . . .
C27 C 0.4616(3) 0.46019(17) 0.0993(3) 0.0517(8) Uani 1 1 d . . . . .
H27 H 0.457340 0.452312 0.036882 0.062 Uiso 1 1 calc R U . . .
C28 C 0.3652(3) 0.45666(17) 0.1176(3) 0.0542(9) Uani 1 1 d . . . . .
H28 H 0.296856 0.445865 0.067351 0.065 Uiso 1 1 calc R U . . .
C29 C 0.3686(3) 0.46894(16) 0.2096(3) 0.0500(8) Uani 1 1 d . . . . .
H29 H 0.303613 0.467357 0.221857 0.060 Uiso 1 1 calc R U . . .
C30 C 0.4712(3) 0.48346(14) 0.2814(2) 0.0391(7) Uani 1 1 d . . . . .
C31 C 0.7694(2) 0.46626(13) 0.3884(2) 0.0328(6) Uani 1 1 d . . . . .
C32 C 0.7601(3) 0.40960(14) 0.4308(2) 0.0386(7) Uani 1 1 d . . . . .
C33 C 0.8565(3) 0.36545(16) 0.4642(3) 0.0506(8) Uani 1 1 d . . . . .
H33A H 0.826251 0.324897 0.459564 0.061 Uiso 1 1 calc R U . . .
H33B H 0.904088 0.373197 0.532353 0.061 Uiso 1 1 calc R U . . .
C34 C 0.9288(3) 0.36840(15) 0.4057(2) 0.0439(7) Uani 1 1 d . . . . .
C35 C 0.9618(3) 0.43448(15) 0.4056(3) 0.0453(8) Uani 1 1 d . . . . .
H35A H 1.011885 0.445912 0.471570 0.054 Uiso 1 1 calc R U . . .
H35B H 1.003687 0.438706 0.364822 0.054 Uiso 1 1 calc R U . . .
C36 C 0.8629(2) 0.47739(13) 0.3694(2) 0.0347(6) Uani 1 1 d . . . . .
C37 C 0.8620(4) 0.3461(2) 0.3014(3) 0.0667(11) Uani 1 1 d . . . . .
H37A H 0.793672 0.369231 0.271731 0.100 Uiso 1 1 calc R U . . .
H37B H 0.843418 0.304200 0.302698 0.100 Uiso 1 1 calc R U . . .
H37C H 0.907024 0.350855 0.264159 0.100 Uiso 1 1 calc R U . . .
C38 C 1.0343(3) 0.33013(18) 0.4540(3) 0.0616(10) Uani 1 1 d . . . . .
H38A H 1.078562 0.331677 0.415742 0.092 Uiso 1 1 calc R U . . .
H38B H 1.012918 0.289066 0.458511 0.092 Uiso 1 1 calc R U . . .
H38C H 1.078161 0.345435 0.518359 0.092 Uiso 1 1 calc R U . . .
C39 C 0.7153(3) 0.59151(13) 0.2771(2) 0.0386(7) Uani 1 1 d . . . . .
C40 C 0.6487(3) 0.63568(16) 0.2165(3) 0.0566(10) Uani 1 1 d . . . . .
H40 H 0.590464 0.652559 0.229606 0.068 Uiso 1 1 calc R U . . .
C41 C 0.6666(3) 0.65557(18) 0.1362(3) 0.0611(10) Uani 1 1 d . . . . .
H41 H 0.620727 0.685576 0.096119 0.073 Uiso 1 1 calc R U . . .
C42 C 0.7524(3) 0.63093(16) 0.1159(3) 0.0504(8) Uani 1 1 d . . . . .
H42 H 0.764360 0.643769 0.061647 0.061 Uiso 1 1 calc R U . . .
C43 C 0.8200(3) 0.58730(15) 0.1763(2) 0.0437(7) Uani 1 1 d . . . . .
H43 H 0.878016 0.570551 0.162659 0.052 Uiso 1 1 calc R U . . .
C44 C 0.8035(2) 0.56750(13) 0.2581(2) 0.0364(7) Uani 1 1 d . . . . .
N1 N 0.4172(2) 0.06435(11) 0.5091(2) 0.0456(7) Uani 1 1 d . . . . .
H1 H 0.410937 0.025892 0.513560 0.055 Uiso 1 1 calc R U . . .
N2 N 0.5858(2) 0.17794(11) 0.5904(2) 0.0414(6) Uani 1 1 d . . . . .
H2 H 0.641352 0.153361 0.617594 0.050 Uiso 1 1 calc R U . . .
N3 N 0.5923(3) 0.28563(13) 0.4889(2) 0.0524(8) Uani 1 1 d . . . . .
H3 H 0.629397 0.314844 0.477837 0.063 Uiso 1 1 calc R U . . .
N4 N 0.4978(2) 0.49611(12) 0.3807(2) 0.0443(7) Uani 1 1 d . . . . .
H4A H 0.448378 0.498382 0.405439 0.053 Uiso 1 1 calc R U . . .
N5 N 0.6978(2) 0.57164(11) 0.3590(2) 0.0411(6) Uani 1 1 d . . . . .
H5A H 0.704689 0.595483 0.406507 0.049 Uiso 1 1 calc R U . . .
N6 N 0.8787(2) 0.52374(12) 0.3172(2) 0.0423(6) Uani 1 1 d . . . . .
H6A H 0.946642 0.526929 0.320928 0.051 Uiso 1 1 calc R U . . .
O1 O 0.58119(19) 0.06563(9) 0.48558(18) 0.0467(6) Uani 1 1 d . . . . .
O2 O 0.3856(2) 0.11405(10) 0.31462(18) 0.0484(6) Uani 1 1 d . . . . .
O1W O 0.3808(2) 0.03014(13) 0.1777(2) 0.0696(8) Uani 1 1 d . . . . .
O3 O 0.6560(2) 0.51375(12) 0.52080(18) 0.0527(6) Uani 1 1 d . . . . .
O2W O 0.6547(7) 0.0938(3) 0.7786(6) 0.246(5) Uani 1 1 d . . . . .
O4 O 0.6722(2) 0.39665(10) 0.44063(19) 0.0511(6) Uani 1 1 d . . . . .

loop_
_atom_site_aniso_label
_atom_site_aniso_U_11
_atom_site_aniso_U_22
_atom_site_aniso_U_33
_atom_site_aniso_U_23
_atom_site_aniso_U_13
_atom_site_aniso_U_12
C1 0.0446(16) 0.0291(15) 0.0510(19) 0.0038(13) 0.0293(15) 0.0021(12)
C2 0.0393(15) 0.0257(14) 0.0465(17) 0.0018(12) 0.0251(13) 0.0005(11)
C3 0.0371(15) 0.0332(15) 0.0360(16) 0.0011(12) 0.0185(12) 0.0035(12)
C4 0.0463(17) 0.0347(16) 0.0453(18) 0.0042(13) 0.0210(15) 0.0083(13)
C5 0.0498(19) 0.060(2) 0.050(2) 0.0036(17) 0.0275(16) 0.0192(16)
C6 0.0421(18) 0.071(3) 0.061(2) 0.0000(19) 0.0335(17) 0.0036(16)
C7 0.0500(19) 0.050(2) 0.063(2) -0.0058(17) 0.0370(17) -0.0095(15)
C8 0.0462(17) 0.0337(16) 0.0486(19) -0.0032(13) 0.0289(15) -0.0019(13)
C9 0.0487(17) 0.0281(15) 0.0425(17) -0.0005(12) 0.0269(14) -0.0054(12)
C10 0.0496(18) 0.0317(16) 0.0487(19) -0.0034(13) 0.0271(15) -0.0038(13)
C11 0.086(3) 0.051(2) 0.047(2) -0.0037(17) 0.030(2) -0.0187(19)
C12 0.0466(18) 0.0472(19) 0.0455(19) 0.0095(15) 0.0164(15) -0.0051(14)
C13 0.061(2) 0.054(2) 0.054(2) -0.0011(17) 0.0347(18) -0.0096(17)
C14 0.060(2) 0.0339(16) 0.0437(18) -0.0017(13) 0.0295(16) -0.0090(14)
C15 0.074(3) 0.080(3) 0.128(5) 0.040(3) 0.035(3) 0.015(3)
C16 0.169(6) 0.096(4) 0.055(3) 0.001(3) 0.054(3) -0.051(4)
C17 0.0365(15) 0.0415(17) 0.0401(17) 0.0010(13) 0.0181(13) -0.0013(12)
C18 0.055(2) 0.057(2) 0.0407(19) 0.0071(16) 0.0210(16) 0.0025(16)
C19 0.062(2) 0.072(3) 0.0384(19) -0.0060(18) 0.0229(17) 0.0037(19)
C20 0.061(2) 0.055(2) 0.057(2) -0.0166(18) 0.0278(19) -0.0026(17)
C21 0.065(2) 0.0438(19) 0.049(2) -0.0047(16) 0.0265(18) -0.0069(16)
C22 0.0512(18) 0.0370(17) 0.0406(18) -0.0035(13) 0.0241(15) -0.0085(13)
C23 0.0475(17) 0.0366(16) 0.0460(19) 0.0006(13) 0.0308(15) -0.0022(13)
C24 0.0410(15) 0.0301(15) 0.0406(16) 0.0004(12) 0.0266(13) -0.0022(11)
C25 0.0385(15) 0.0343(15) 0.0412(17) 0.0035(12) 0.0232(13) 0.0002(12)
C26 0.0491(18) 0.0453(18) 0.0412(18) 0.0020(14) 0.0256(15) 0.0022(14)
C27 0.059(2) 0.055(2) 0.0402(19) 0.0013(16) 0.0187(17) 0.0001(17)
C28 0.0486(19) 0.053(2) 0.049(2) 0.0049(17) 0.0082(16) -0.0006(16)
C29 0.0379(17) 0.053(2) 0.061(2) 0.0092(17) 0.0218(16) 0.0012(14)
C30 0.0414(16) 0.0384(16) 0.0439(18) 0.0059(13) 0.0238(14) 0.0017(13)
C31 0.0380(14) 0.0317(15) 0.0342(15) 0.0024(12) 0.0203(12) -0.0023(11)
C32 0.0471(17) 0.0384(16) 0.0357(16) 0.0043(13) 0.0223(14) -0.0034(13)
C33 0.056(2) 0.0431(19) 0.057(2) 0.0170(16) 0.0274(17) 0.0059(15)
C34 0.0498(18) 0.0386(17) 0.0452(19) 0.0073(14) 0.0211(15) 0.0089(14)
C35 0.0391(16) 0.0445(19) 0.057(2) 0.0082(15) 0.0242(15) 0.0031(13)
C36 0.0392(15) 0.0319(15) 0.0379(16) 0.0020(12) 0.0206(13) -0.0025(12)
C37 0.071(3) 0.063(3) 0.057(2) -0.012(2) 0.017(2) 0.013(2)
C38 0.058(2) 0.056(2) 0.072(3) 0.015(2) 0.027(2) 0.0208(18)
C39 0.0446(16) 0.0305(15) 0.0510(19) 0.0011(13) 0.0300(15) -0.0023(12)
C40 0.058(2) 0.048(2) 0.079(3) 0.0207(19) 0.043(2) 0.0137(16)
C41 0.062(2) 0.053(2) 0.075(3) 0.026(2) 0.036(2) 0.0079(18)
C42 0.058(2) 0.054(2) 0.0452(19) 0.0096(16) 0.0266(17) -0.0104(16)
C43 0.0515(18) 0.0431(18) 0.0482(19) 0.0037(15) 0.0321(16) -0.0052(14)
C44 0.0387(15) 0.0332(15) 0.0461(18) 0.0036(13) 0.0262(14) -0.0020(12)
N1 0.0577(17) 0.0244(13) 0.076(2) -0.0007(12) 0.0487(16) -0.0023(11)
N2 0.0411(14) 0.0339(14) 0.0492(16) 0.0059(12) 0.0184(12) 0.0025(11)
N3 0.081(2) 0.0377(15) 0.0483(17) -0.0060(13) 0.0358(16) -0.0237(14)
N4 0.0427(14) 0.0536(17) 0.0504(17) 0.0055(13) 0.0330(13) 0.0000(12)
N5 0.0589(16) 0.0301(13) 0.0509(16) -0.0031(11) 0.0395(14) -0.0039(11)
N6 0.0417(14) 0.0392(14) 0.0584(17) 0.0095(12) 0.0333(13) 0.0006(11)
O1 0.0526(13) 0.0324(11) 0.0722(16) 0.0037(10) 0.0430(13) 0.0059(9)
O2 0.0577(14) 0.0359(12) 0.0559(15) -0.0066(10) 0.0273(12) -0.0117(10)
O1W 0.0665(17) 0.0687(19) 0.080(2) -0.0129(15) 0.0369(16) 0.0009(14)
O3 0.0558(14) 0.0696(17) 0.0466(15) -0.0034(12) 0.0352(12) -0.0078(12)
O2W 0.369(10) 0.158(5) 0.383(11) 0.161(6) 0.329(9) 0.146(6)
O4 0.0558(14) 0.0406(13) 0.0706(17) 0.0107(11) 0.0398(13) -0.0041(10)

loop_
_atom_type_symbol
_atom_type_description
_atom_type_scat_dispersion_real
_atom_type_scat_dispersion_imag
_atom_type_scat_source
C C 0.0033 0.0016 'International Tables Vol C Tables 4.2.6.8 and 6.1.1.4'
H H 0.0000 0.0000 'International Tables Vol C Tables 4.2.6.8 and 6.1.1.4'
N N 0.0061 0.0033 'International Tables Vol C Tables 4.2.6.8 and 6.1.1.4'
O O 0.0106 0.0060 'International Tables Vol C Tables 4.2.6.8 and 6.1.1.4'

loop_
_geom_angle_atom_site_label_1
_geom_angle_atom_site_label_2
_geom_angle_atom_site_label_3
_geom_angle
_geom_angle_site_symmetry_1
_geom_angle_site_symmetry_3
_geom_angle_publ_flag
O1 C1 N1 125.8(3) . . ?
O1 C1 C2 125.4(3) . . ?
N1 C1 C2 108.4(2) . . ?
N2 C2 C9 112.3(2) . . ?
N2 C2 C3 111.6(2) . . ?
C9 C2 C3 115.8(2) . . ?
N2 C2 C1 103.5(2) . . ?
C9 C2 C1 111.7(2) . . ?
C3 C2 C1 100.7(2) . . ?
C4 C3 C8 119.1(3) . . ?
C4 C3 C2 131.5(3) . . ?
C8 C3 C2 109.2(2) . . ?
C3 C4 C5 119.1(3) . . ?
C6 C5 C4 120.9(3) . . ?
C7 C6 C5 121.0(3) . . ?
C8 C7 C6 117.4(3) . . ?
C7 C8 C3 122.5(3) . . ?
C7 C8 N1 127.8(3) . . ?
C3 C8 N1 109.6(2) . . ?
C14 C9 C10 119.3(3) . . ?
C14 C9 C2 124.5(3) . . ?
C10 C9 C2 116.2(3) . . ?
O2 C10 C9 120.7(3) . . ?
O2 C10 C11 118.1(3) . . ?
C9 C10 C11 121.2(3) . . ?
C10 C11 C12 116.3(3) . . ?
C16 C12 C11 113.1(3) . . ?
C16 C12 C13 110.1(3) . . ?
C11 C12 C13 108.0(3) . . ?
C16 C12 C15 107.9(4) . . ?
C11 C12 C15 109.7(3) . . ?
C13 C12 C15 108.0(4) . . ?
C14 C13 C12 113.5(3) . . ?
N3 C14 C9 128.6(3) . . ?
N3 C14 C13 112.1(3) . . ?
C9 C14 C13 119.3(3) . . ?
C18 C17 C22 118.0(3) . . ?
C18 C17 N2 121.5(3) . . ?
C22 C17 N2 120.3(3) . . ?
C19 C18 C17 121.8(3) . . ?
C20 C19 C18 120.4(3) . . ?
C19 C20 C21 118.7(3) . . ?
C20 C21 C22 121.0(3) . . ?
C21 C22 C17 120.0(3) . . ?
C21 C22 N3 117.6(3) . . ?
C17 C22 N3 122.2(3) . . ?
O3 C23 N4 125.7(3) . . ?
O3 C23 C24 126.0(3) . . ?
N4 C23 C24 108.0(3) . . ?
N5 C24 C31 111.4(2) . . ?
N5 C24 C25 112.8(2) . . ?
C31 C24 C25 114.3(2) . . ?
N5 C24 C23 103.9(2) . . ?
C31 C24 C23 112.7(2) . . ?
C25 C24 C23 100.9(2) . . ?
C26 C25 C30 119.5(3) . . ?
C26 C25 C24 131.3(3) . . ?
C30 C25 C24 109.2(3) . . ?
C25 C26 C27 119.0(3) . . ?
C28 C27 C26 120.3(3) . . ?
C27 C28 C29 121.1(3) . . ?
C30 C29 C28 117.3(3) . . ?
C29 C30 C25 122.8(3) . . ?
C29 C30 N4 128.4(3) . . ?
C25 C30 N4 108.9(3) . . ?
C36 C31 C32 119.2(3) . . ?
C36 C31 C24 125.2(3) . . ?
C32 C31 C24 115.2(2) . . ?
O4 C32 C31 120.1(3) . . ?
O4 C32 C33 119.2(3) . . ?
C31 C32 C33 120.7(3) . . ?
C32 C33 C34 113.7(3) . . ?
C38 C34 C33 110.2(3) . . ?
C38 C34 C35 109.8(3) . . ?
C33 C34 C35 106.2(3) . . ?
C38 C34 C37 109.5(3) . . ?
C33 C34 C37 110.5(3) . . ?
C35 C34 C37 110.6(3) . . ?
C36 C35 C34 114.1(3) . . ?
N6 C36 C31 127.4(3) . . ?
N6 C36 C35 112.4(2) . . ?
C31 C36 C35 120.2(3) . . ?
C40 C39 C44 118.9(3) . . ?
C40 C39 N5 121.4(3) . . ?
C44 C39 N5 119.7(3) . . ?
C39 C40 C41 121.3(3) . . ?
C42 C41 C40 119.9(3) . . ?
C43 C42 C41 119.3(3) . . ?
C42 C43 C44 121.2(3) . . ?
C39 C44 C43 119.3(3) . . ?
C39 C44 N6 123.5(3) . . ?
C43 C44 N6 117.2(3) . . ?
C1 N1 C8 111.8(2) . . ?
C17 N2 C2 118.5(2) . . ?
C14 N3 C22 131.7(3) . . ?
C23 N4 C30 112.2(2) . . ?
C39 N5 C24 116.0(2) . . ?
C36 N6 C44 131.3(2) . . ?

loop_
_geom_bond_atom_site_label_1
_geom_bond_atom_site_label_2
_geom_bond_distance
_geom_bond_site_symmetry_2
_geom_bond_publ_flag
C1 O1 1.222(3) . ?
C1 N1 1.343(4) . ?
C1 C2 1.561(4) . ?
C2 N2 1.477(4) . ?
C2 C9 1.511(4) . ?
C2 C3 1.513(4) . ?
C3 C4 1.375(4) . ?
C3 C8 1.389(4) . ?
C4 C5 1.380(5) . ?
C5 C6 1.380(5) . ?
C6 C7 1.379(5) . ?
C7 C8 1.375(4) . ?
C8 N1 1.400(4) . ?
C9 C14 1.384(4) . ?
C9 C10 1.431(5) . ?
C10 O2 1.239(4) . ?
C10 C11 1.509(5) . ?
C11 C12 1.511(5) . ?
C12 C16 1.492(5) . ?
C12 C13 1.521(5) . ?
C12 C15 1.532(6) . ?
C13 C14 1.509(5) . ?
C14 N3 1.345(4) . ?
C17 C18 1.384(4) . ?
C17 C22 1.390(4) . ?
C17 N2 1.408(4) . ?
C18 C19 1.374(5) . ?
C19 C20 1.373(6) . ?
C20 C21 1.384(5) . ?
C21 C22 1.389(5) . ?
C22 N3 1.398(4) . ?
C23 O3 1.235(4) . ?
C23 N4 1.341(4) . ?
C23 C24 1.551(4) . ?
C24 N5 1.492(4) . ?
C24 C31 1.512(4) . ?
C24 C25 1.520(4) . ?
C25 C26 1.370(4) . ?
C25 C30 1.386(4) . ?
C26 C27 1.390(5) . ?
C27 C28 1.381(5) . ?
C28 C29 1.386(5) . ?
C29 C30 1.365(5) . ?
C30 N4 1.411(4) . ?
C31 C36 1.371(4) . ?
C31 C32 1.432(4) . ?
C32 O4 1.237(4) . ?
C32 C33 1.500(5) . ?
C33 C34 1.518(5) . ?
C34 C38 1.517(5) . ?
C34 C35 1.523(5) . ?
C34 C37 1.528(5) . ?
C35 C36 1.505(4) . ?
C36 N6 1.354(4) . ?
C39 C40 1.374(5) . ?
C39 C44 1.387(4) . ?
C39 N5 1.404(4) . ?
C40 C41 1.383(5) . ?
C41 C42 1.376(5) . ?
C42 C43 1.369(5) . ?
C43 C44 1.395(4) . ?
C44 N6 1.403(4) . ?
